data_7105306
loop_
_publ_author_name
'Parois, Pascal'
'Moggach, Stephen A'
'Sanchez-Benitez, Javier'
'Kamenev, Konstantin V'
'Lennie, Alistair R'
'Warren, John E'
'Brechin, Euan K'
'Parsons, Simon'
'Murrie, Mark'

_publ_section_title
;
 Pressure-induced Jahn-Teller switching in a Mn12 nanomagnet.
;
_journal_issue 11
_journal_name_full 'Chemical communications (Cambridge, England)'
_journal_page_first 1881
_journal_page_last 1883
_journal_paper_doi 10.1039/b923962f
_journal_volume 46
_journal_year 2010
_chemical_compound_source 'Pascal Parois & Mark Murrie '
_chemical_formula_moiety '[Mn12O12(tBuCH2CO2)16(H2O)4].2MeNO2'
_chemical_formula_sum 'C98 H189 Cl2 Mn12 N O50'
_chemical_formula_weight 2911.68
_chemical_name_systematic
;
?
;
_space_group_IT_number 2
_symmetry_cell_setting triclinic
_symmetry_space_group_name_Hall '-P 1'
_symmetry_space_group_name_H-M 'P -1'
_atom_sites_solution_hydrogens geom
_atom_sites_solution_primary direct
_atom_sites_solution_secondary difmap
_audit_creation_date 09-11-09
_audit_creation_method SHELXL-97
_cell_angle_alpha 76.5270(10)
_cell_angle_beta 78.0850(10)
_cell_angle_gamma 77.7050(10)
_cell_formula_units_Z 2
_cell_length_a 16.0888(10)
_cell_length_b 16.6899(10)
_cell_length_c 27.5390(17)
_cell_measurement_reflns_used 9939
_cell_measurement_temperature 296(2)
_cell_measurement_theta_max 17
_cell_measurement_theta_min 2
_cell_volume 6930.0(7)
_computing_cell_refinement 'Bruker Saint'
_computing_data_collection 'Bruker Apex'
_computing_data_reduction 'Bruker Saint'
_computing_structure_refinement 'SHELXL-97 (Sheldrick, 2008)'
_computing_structure_solution SIR92
_diffrn_ambient_temperature 296(2)
_diffrn_measured_fraction_theta_full 0.980
_diffrn_measured_fraction_theta_max 0.980
_diffrn_measurement_device_type 'Bruker APEX-II'
_diffrn_measurement_method omega
_diffrn_radiation_monochromator silicon
_diffrn_radiation_source synchrotron
_diffrn_radiation_wavelength 0.47800
_diffrn_reflns_av_R_equivalents 0.0497
_diffrn_reflns_av_sigmaI/netI 0.0708
_diffrn_reflns_limit_h_max 19
_diffrn_reflns_limit_h_min -19
_diffrn_reflns_limit_k_max 20
_diffrn_reflns_limit_k_min -20
_diffrn_reflns_limit_l_max 33
_diffrn_reflns_limit_l_min -33
_diffrn_reflns_number 68385
_diffrn_reflns_theta_full 17.26
_diffrn_reflns_theta_max 17.26
_diffrn_reflns_theta_min 1.42
_exptl_absorpt_coefficient_mu 0.350
_exptl_absorpt_correction_T_max 0.7441
_exptl_absorpt_correction_T_min 0.5986
_exptl_absorpt_correction_type multi-scan
_exptl_absorpt_process_details Sadabs
_exptl_crystal_colour black
_exptl_crystal_density_diffrn 1.395
_exptl_crystal_density_method 'not measured'
_exptl_crystal_description block
_exptl_crystal_F_000 3036
_exptl_crystal_recrystallization_method
;
>From MeNO2 and CH2Cl2
Crystal at RT and ambient pressure AFTER compression to 1.5 GPa.
;
_exptl_crystal_size_max 0.2
_exptl_crystal_size_mid 0.2
_exptl_crystal_size_min 0.1
_platon_squeeze_details
;
;
_refine_diff_density_max 1.063
_refine_diff_density_min -0.700
_refine_diff_density_rms 0.114
_refine_ls_extinction_method none
_refine_ls_goodness_of_fit_ref 1.118
_refine_ls_hydrogen_treatment riding
_refine_ls_matrix_type full
_refine_ls_number_parameters 997
_refine_ls_number_reflns 27186
_refine_ls_number_restraints 4866
_refine_ls_restrained_S_all 1.152
_refine_ls_R_factor_all 0.1182
_refine_ls_R_factor_gt 0.0817
_refine_ls_shift/su_max 0.004
_refine_ls_shift/su_mean 0.000
_refine_ls_structure_factor_coef Fsqd
_refine_ls_weighting_details 'calc w=1/[\s^2^(Fo^2^)+(0.1628P)^2^+0.0000P] where P=(Fo^2^+2Fc^2^)/3'
_refine_ls_weighting_scheme calc
_refine_ls_wR_factor_gt 0.2531
_refine_ls_wR_factor_ref 0.2745
_reflns_number_gt 16773
_reflns_number_total 27186
_reflns_threshold_expression >2sigma(I)
_cod_data_source_file b923962f.txt
_cod_data_source_block mnjt12
_cod_depositor_comments
;
The following automatic conversions were performed:
'_symmetry_cell_setting' value 'Triclinic' changed to 'triclinic'
according to '/home/saulius/struct/CIF-dictionaries/cif_core.dic'
dictionary named 'cif_core.dic' version 2.4.1 from 2010-06-29.

Automatic conversion script
Id: cif_fix_enum 1527 2010-12-29 10:47:43Z saulius 
;
_cod_original_sg_symbol_Hall -P1
_cod_original_sg_symbol_H-M P-1
_cod_database_code 7105306

loop_
_symmetry_equiv_pos_as_xyz
'x, y, z'
'-x, -y, -z'

loop_
_atom_site_label
_atom_site_type_symbol
_atom_site_fract_x
_atom_site_fract_y
_atom_site_fract_z
_atom_site_U_iso_or_equiv
_atom_site_adp_type
_atom_site_occupancy
_atom_site_symmetry_multiplicity
_atom_site_calc_flag
_atom_site_refinement_flags
_atom_site_disorder_assembly
_atom_site_disorder_group
Mn1 Mn 0.41823(5) 0.19950(5) 0.23192(3) 0.0376(2) Uani 1 1 d . . .
Mn2 Mn 0.29835(5) 0.08715(5) 0.26228(3) 0.0383(2) Uani 1 1 d . . .
Mn3 Mn 0.25333(5) 0.23851(5) 0.19414(3) 0.0375(2) Uani 1 1 d . . .
Mn4 Mn 0.25959(5) 0.24960(6) 0.29351(3) 0.0408(2) Uani 1 1 d . . .
Mn5 Mn 0.23519(6) 0.40288(7) 0.32355(4) 0.0552(3) Uani 1 1 d . . .
Mn6 Mn 0.43588(6) 0.29973(7) 0.32405(4) 0.0563(3) Uani 1 1 d . . .
Mn7 Mn 0.57961(6) 0.16114(6) 0.26066(4) 0.0477(2) Uani 1 1 d . . .
Mn8 Mn 0.51417(6) -0.00984(6) 0.24784(4) 0.0494(2) Uani 1 1 d . . .
Mn9 Mn 0.33207(6) -0.06959(6) 0.23828(4) 0.0476(2) Uani 1 1 d . . .
Mn10 Mn 0.18002(6) 0.07008(6) 0.17610(3) 0.0439(2) Uani 1 1 d . . .
Mn11 Mn 0.09356(6) 0.27165(6) 0.16256(3) 0.0440(2) Uani 1 1 d . . .
Mn12 Mn 0.11499(6) 0.40407(6) 0.23451(4) 0.0516(3) Uani 1 1 d . . .
O6 O 0.4198(4) 0.1802(4) 0.3817(2) 0.0934(19) Uani 1 1 d . . .
H61 H 0.4720 0.1509 0.3803 0.140 Uiso 1 1 d R . .
H62 H 0.3881 0.1604 0.3713 0.140 Uiso 1 1 d R . .
O10 O 0.2947(4) 0.0599(4) 0.11300(19) 0.097(2) Uani 1 1 d . . .
H101 H 0.3054 0.1087 0.1111 0.146 Uiso 1 1 d R . .
H102 H 0.3363 0.0267 0.1252 0.146 Uiso 1 1 d R . .
O120 O 0.0061(3) 0.3404(4) 0.2813(2) 0.0750(14) Uani 1 1 d . . .
H120 H 0.0014 0.2972 0.2712 0.113 Uiso 1 1 d R . .
H121 H 0.0248 0.3217 0.3090 0.113 Uiso 1 1 d R . .
O121 O 0.2206(4) 0.4710(4) 0.1893(2) 0.0887(18) Uani 1 1 d . . .
H123 H 0.2590 0.4857 0.2042 0.133 Uiso 1 1 d R . .
H124 H 0.2588 0.4322 0.1724 0.133 Uiso 0.50 1 d PR . .
H125 H 0.1927 0.5000 0.1765 0.133 Uiso 0.50 1 d PR . .
O107 O 0.4768(2) 0.2415(3) 0.27032(15) 0.0456(9) Uani 1 1 d . . .
O108 O 0.5082(2) 0.1098(3) 0.23641(15) 0.0448(9) Uani 1 1 d . . .
O123 O 0.3502(2) 0.1511(2) 0.20023(13) 0.0361(8) Uani 1 1 d . . .
O124 O 0.3487(2) 0.1530(2) 0.29312(13) 0.0393(8) Uani 1 1 d . . .
O134 O 0.3180(2) 0.2862(2) 0.22744(13) 0.0382(8) Uani 1 1 d . . .
O208 O 0.3888(3) -0.0026(2) 0.26191(15) 0.0448(9) Uani 1 1 d . . .
O209 O 0.2521(2) 0.0314(2) 0.22557(14) 0.0424(9) Uani 1 1 d . . .
O234 O 0.2112(2) 0.1864(2) 0.26080(14) 0.0397(8) Uani 1 1 d . . .
O310 O 0.1896(2) 0.1831(2) 0.16755(14) 0.0413(9) Uani 1 1 d . . .
O311 O 0.1539(2) 0.3200(2) 0.19727(15) 0.0445(9) Uani 1 1 d . . .
O405 O 0.1819(2) 0.3519(3) 0.28530(15) 0.0476(10) Uani 1 1 d . . .
O406 O 0.3190(2) 0.3061(3) 0.32158(15) 0.0490(10) Uani 1 1 d . . .
O13 O 0.5315(3) -0.1342(3) 0.2584(2) 0.0851(17) Uani 1 1 d D . .
O23 O 0.4085(3) -0.1739(3) 0.2575(2) 0.0678(13) Uani 1 1 d D . .
C13 C 0.4850(4) -0.1880(4) 0.2636(3) 0.0664(19) Uiso 1 1 d D . .
C23 C 0.5294(6) -0.2784(4) 0.2740(3) 0.102(3) Uiso 1 1 d D . .
H23A H 0.4858 -0.3133 0.2799 0.123 Uiso 1 1 calc R . .
H23B H 0.5688 -0.2892 0.2436 0.123 Uiso 1 1 calc R . .
C33 C 0.5790(5) -0.3067(5) 0.3174(3) 0.107(3) Uiso 1 1 d D . .
C43 C 0.6044(9) -0.4012(6) 0.3271(5) 0.180(6) Uiso 1 1 d D . .
H43A H 0.5533 -0.4261 0.3362 0.270 Uiso 1 1 calc R . .
H43B H 0.6374 -0.4192 0.3542 0.270 Uiso 1 1 calc R . .
H43C H 0.6384 -0.4180 0.2970 0.270 Uiso 1 1 calc R . .
C53 C 0.5247(10) -0.2802(11) 0.3650(5) 0.241(10) Uiso 1 1 d D . .
H53A H 0.5112 -0.2202 0.3594 0.362 Uiso 1 1 calc R . .
H53B H 0.5564 -0.3008 0.3926 0.362 Uiso 1 1 calc R . .
H53C H 0.4723 -0.3027 0.3729 0.362 Uiso 1 1 calc R . .
C63 C 0.6607(7) -0.2695(9) 0.3065(6) 0.185(7) Uiso 1 1 d D . .
H63A H 0.6462 -0.2096 0.2993 0.278 Uiso 1 1 calc R . .
H63B H 0.6983 -0.2882 0.2779 0.278 Uiso 1 1 calc R . .
H63C H 0.6893 -0.2872 0.3355 0.278 Uiso 1 1 calc R . .
O14 O 0.5266(3) -0.0096(4) 0.1735(2) 0.0767(15) Uani 1 1 d D . .
O24 O 0.4110(3) -0.0514(3) 0.16270(16) 0.0583(11) Uani 1 1 d D . .
C14 C 0.4850(3) -0.0330(4) 0.1473(2) 0.0530(15) Uiso 1 1 d D . .
C24 C 0.5267(5) -0.0360(4) 0.0932(2) 0.072(2) Uiso 1 1 d D . .
H24A H 0.4867 -0.0026 0.0713 0.086 Uiso 1 1 calc R . .
H24B H 0.5772 -0.0095 0.0857 0.086 Uiso 1 1 calc R . .
C34 C 0.5535(4) -0.1209(4) 0.0799(2) 0.072(2) Uiso 1 1 d D . .
C44 C 0.6051(7) -0.1803(6) 0.1178(4) 0.126(4) Uiso 1 1 d D . .
H44A H 0.5704 -0.1863 0.1508 0.190 Uiso 1 1 calc R . .
H44B H 0.6554 -0.1585 0.1184 0.190 Uiso 1 1 calc R . .
H44C H 0.6225 -0.2339 0.1082 0.190 Uiso 1 1 calc R . .
C54 C 0.6061(6) -0.1108(6) 0.0267(3) 0.102(3) Uiso 1 1 d D . .
H54A H 0.5730 -0.0708 0.0037 0.152 Uiso 1 1 calc R . .
H54B H 0.6203 -0.1637 0.0162 0.152 Uiso 1 1 calc R . .
H54C H 0.6582 -0.0914 0.0267 0.152 Uiso 1 1 calc R . .
C64 C 0.4745(5) -0.1561(6) 0.0795(4) 0.115(3) Uiso 1 1 d D . .
H64A H 0.4397 -0.1175 0.0568 0.173 Uiso 1 1 calc R . .
H64B H 0.4416 -0.1647 0.1130 0.173 Uiso 1 1 calc R . .
H64C H 0.4920 -0.2085 0.0684 0.173 Uiso 1 1 calc R . .
O15 O 0.6857(3) 0.0860(3) 0.2440(2) 0.0699(14) Uani 1 1 d D A .
O25 O 0.6445(3) -0.0267(3) 0.2336(3) 0.097(2) Uani 1 1 d D A .
C15 C 0.7006(4) 0.0163(4) 0.2311(3) 0.084(2) Uiso 1 1 d D . .
C25 C 0.7880(7) 0.0073(7) 0.1965(6) 0.083(6) Uiso 0.474(14) 1 d PD A 1
H25A H 0.7810 0.0435 0.1640 0.100 Uiso 0.474(14) 1 calc PR A 1
H25B H 0.8272 0.0289 0.2107 0.100 Uiso 0.474(14) 1 calc PR A 1
C35 C 0.8312(7) -0.0771(8) 0.1870(5) 0.106(3) Uiso 0.474(14) 1 d PD A 1
C45 C 0.7799(11) -0.1051(11) 0.1558(7) 0.093(6) Uiso 0.474(14) 1 d PD A 1
H45A H 0.8063 -0.1602 0.1501 0.140 Uiso 0.474(14) 1 calc PR A 1
H45B H 0.7787 -0.0669 0.1238 0.140 Uiso 0.474(14) 1 calc PR A 1
H45C H 0.7220 -0.1061 0.1735 0.140 Uiso 0.474(14) 1 calc PR A 1
C55 C 0.9220(8) -0.0737(12) 0.1584(7) 0.098(7) Uiso 0.474(14) 1 d PD A 1
H55A H 0.9531 -0.0514 0.1769 0.147 Uiso 0.474(14) 1 calc PR A 1
H55B H 0.9196 -0.0385 0.1256 0.147 Uiso 0.474(14) 1 calc PR A 1
H55C H 0.9508 -0.1291 0.1547 0.147 Uiso 0.474(14) 1 calc PR A 1
C65 C 0.8349(15) -0.1372(12) 0.2372(6) 0.145(11) Uiso 0.474(14) 1 d PD A 1
H65A H 0.8695 -0.1198 0.2561 0.217 Uiso 0.474(14) 1 calc PR A 1
H65B H 0.8600 -0.1924 0.2315 0.217 Uiso 0.474(14) 1 calc PR A 1
H65C H 0.7776 -0.1375 0.2561 0.217 Uiso 0.474(14) 1 calc PR A 1
C25' C 0.7896(6) -0.0382(8) 0.2330(5) 0.082(5) Uiso 0.526(14) 1 d PD A 2
H25C H 0.8291 -0.0045 0.2370 0.099 Uiso 0.526(14) 1 calc PR A 2
H25D H 0.7857 -0.0829 0.2626 0.099 Uiso 0.526(14) 1 calc PR A 2
C35' C 0.8265(8) -0.0761(8) 0.1870(5) 0.106(3) Uiso 0.526(14) 1 d PD A 2
C45' C 0.7825(13) -0.1488(12) 0.1887(9) 0.141(10) Uiso 0.526(14) 1 d PD A 2
H45D H 0.8064 -0.1729 0.1593 0.212 Uiso 0.526(14) 1 calc PR A 2
H45E H 0.7218 -0.1291 0.1892 0.212 Uiso 0.526(14) 1 calc PR A 2
H45F H 0.7915 -0.1903 0.2186 0.212 Uiso 0.526(14) 1 calc PR A 2
C55' C 0.9215(8) -0.1102(13) 0.1868(8) 0.118(8) Uiso 0.526(14) 1 d PD A 2
H55D H 0.9448 -0.1343 0.1573 0.177 Uiso 0.526(14) 1 calc PR A 2
H55E H 0.9288 -0.1523 0.2167 0.177 Uiso 0.526(14) 1 calc PR A 2
H55F H 0.9511 -0.0656 0.1861 0.177 Uiso 0.526(14) 1 calc PR A 2
C65' C 0.8120(19) -0.0126(15) 0.1392(7) 0.31(3) Uiso 0.526(14) 1 d PD A 2
H65D H 0.8361 -0.0379 0.1103 0.464 Uiso 0.526(14) 1 calc PR A 2
H65E H 0.8393 0.0341 0.1373 0.464 Uiso 0.526(14) 1 calc PR A 2
H65F H 0.7512 0.0063 0.1396 0.464 Uiso 0.526(14) 1 calc PR A 2
O16 O 0.5583(3) 0.0813(3) 0.33643(17) 0.0648(12) Uani 1 1 d D . .
O26 O 0.5218(4) -0.0313(3) 0.32165(19) 0.0776(15) Uani 1 1 d D . .
C16 C 0.5407(4) 0.0084(4) 0.3496(2) 0.0602(17) Uiso 1 1 d D . .
C26 C 0.5439(4) -0.0347(5) 0.4043(2) 0.076(2) Uiso 1 1 d D . .
H26A H 0.5063 0.0016 0.4256 0.091 Uiso 1 1 calc R . .
H26B H 0.5196 -0.0853 0.4105 0.091 Uiso 1 1 calc R . .
C36 C 0.6303(4) -0.0583(4) 0.4217(2) 0.075(2) Uiso 1 1 d D . .
C46 C 0.6199(7) -0.1102(6) 0.4748(3) 0.116(3) Uiso 1 1 d D . .
H46A H 0.5796 -0.0782 0.4970 0.174 Uiso 1 1 calc R . .
H46B H 0.6747 -0.1255 0.4862 0.174 Uiso 1 1 calc R . .
H46C H 0.5987 -0.1598 0.4748 0.174 Uiso 1 1 calc R . .
C56 C 0.6952(6) -0.1048(7) 0.3856(4) 0.135(4) Uiso 1 1 d D . .
H56A H 0.6753 -0.1542 0.3838 0.203 Uiso 1 1 calc R . .
H56B H 0.7496 -0.1204 0.3974 0.203 Uiso 1 1 calc R . .
H56C H 0.7019 -0.0695 0.3526 0.203 Uiso 1 1 calc R . .
C66 C 0.6619(7) 0.0207(5) 0.4235(4) 0.124(4) Uiso 1 1 d D . .
H66A H 0.6197 0.0522 0.4452 0.186 Uiso 1 1 calc R . .
H66B H 0.6706 0.0541 0.3900 0.186 Uiso 1 1 calc R . .
H66C H 0.7154 0.0056 0.4363 0.186 Uiso 1 1 calc R . .
O17 O 0.4728(2) 0.2536(3) 0.16850(14) 0.0460(9) Uani 1 1 d D . .
O27 O 0.6080(2) 0.2316(3) 0.18270(15) 0.0557(11) Uani 1 1 d D . .
C17 C 0.5525(3) 0.2558(4) 0.15470(18) 0.0459(13) Uiso 1 1 d D . .
C27 C 0.5793(4) 0.2914(4) 0.09896(19) 0.0603(17) Uiso 1 1 d D . .
H27A H 0.5352 0.3381 0.0883 0.072 Uiso 1 1 calc R . .
H27B H 0.6322 0.3131 0.0950 0.072 Uiso 1 1 calc R . .
C37 C 0.5937(4) 0.2298(4) 0.0641(2) 0.0639(18) Uiso 1 1 d D . .
C47 C 0.6218(7) 0.2755(6) 0.0109(3) 0.125(4) Uiso 1 1 d D . .
H47A H 0.5782 0.3229 0.0020 0.187 Uiso 1 1 calc R . .
H47B H 0.6302 0.2385 -0.0123 0.187 Uiso 1 1 calc R . .
H47C H 0.6749 0.2943 0.0092 0.187 Uiso 1 1 calc R . .
C57 C 0.5115(5) 0.1981(5) 0.0661(3) 0.089(3) Uiso 1 1 d D . .
H57A H 0.4915 0.1720 0.1003 0.133 Uiso 1 1 calc R . .
H57B H 0.5225 0.1579 0.0446 0.133 Uiso 1 1 calc R . .
H57C H 0.4683 0.2441 0.0547 0.133 Uiso 1 1 calc R . .
C67 C 0.6617(6) 0.1562(5) 0.0804(4) 0.116(4) Uiso 1 1 d D . .
H67A H 0.6426 0.1289 0.1144 0.174 Uiso 1 1 calc R . .
H67B H 0.7145 0.1754 0.0789 0.174 Uiso 1 1 calc R . .
H67C H 0.6714 0.1174 0.0581 0.174 Uiso 1 1 calc R . .
O18 O 0.5514(3) 0.2882(5) 0.3375(2) 0.103(2) Uani 1 1 d D B .
O28 O 0.6493(3) 0.2205(3) 0.2846(2) 0.0714(14) Uani 1 1 d D B .
C18 C 0.6280(4) 0.2675(5) 0.3160(3) 0.096(3) Uiso 1 1 d D . .
C28 C 0.6905(7) 0.3251(7) 0.3163(4) 0.076(4) Uiso 0.562(13) 1 d PD B 1
H28A H 0.7452 0.3075 0.2958 0.092 Uiso 0.562(13) 1 calc PR B 1
H28B H 0.6678 0.3815 0.3004 0.092 Uiso 0.562(13) 1 calc PR B 1
C38 C 0.7067(6) 0.3269(6) 0.3674(4) 0.054(3) Uiso 0.562(13) 1 d PD B 1
C48 C 0.6276(8) 0.3728(10) 0.3971(6) 0.098(6) Uiso 0.562(13) 1 d PD B 1
H48A H 0.6135 0.4290 0.3789 0.147 Uiso 0.562(13) 1 calc PR B 1
H48B H 0.6396 0.3738 0.4297 0.147 Uiso 0.562(13) 1 calc PR B 1
H48C H 0.5797 0.3444 0.4015 0.147 Uiso 0.562(13) 1 calc PR B 1
C58 C 0.7819(9) 0.3697(12) 0.3644(7) 0.119(7) Uiso 0.562(13) 1 d PD B 1
H58A H 0.7651 0.4290 0.3538 0.178 Uiso 0.562(13) 1 calc PR B 1
H58B H 0.8294 0.3493 0.3404 0.178 Uiso 0.562(13) 1 calc PR B 1
H58C H 0.7989 0.3580 0.3971 0.178 Uiso 0.562(13) 1 calc PR B 1
C68 C 0.7243(17) 0.2380(9) 0.3973(8) 0.27(2) Uiso 0.562(13) 1 d PD B 1
H68A H 0.7728 0.2066 0.3791 0.409 Uiso 0.562(13) 1 calc PR B 1
H68B H 0.6745 0.2123 0.4019 0.409 Uiso 0.562(13) 1 calc PR B 1
H68C H 0.7369 0.2390 0.4297 0.409 Uiso 0.562(13) 1 calc PR B 1
C28' C 0.6960(9) 0.2529(11) 0.3504(7) 0.117(9) Uiso 0.438(13) 1 d PD B 2
H28C H 0.6941 0.1989 0.3729 0.140 Uiso 0.438(13) 1 calc PR B 2
H28D H 0.7525 0.2496 0.3293 0.140 Uiso 0.438(13) 1 calc PR B 2
C38' C 0.6877(8) 0.3172(9) 0.3820(6) 0.071(6) Uiso 0.438(13) 1 d PD B 2
C48' C 0.6240(15) 0.298(2) 0.4298(8) 0.24(2) Uiso 0.438(13) 1 d PD B 2
H48D H 0.6194 0.3390 0.4501 0.365 Uiso 0.438(13) 1 calc PR B 2
H48E H 0.6433 0.2435 0.4484 0.365 Uiso 0.438(13) 1 calc PR B 2
H48F H 0.5686 0.3002 0.4212 0.365 Uiso 0.438(13) 1 calc PR B 2
C58' C 0.657(2) 0.4032(11) 0.3521(12) 0.22(2) Uiso 0.438(13) 1 d PD B 2
H58D H 0.6498 0.4442 0.3725 0.337 Uiso 0.438(13) 1 calc PR B 2
H58E H 0.6024 0.4038 0.3426 0.337 Uiso 0.438(13) 1 calc PR B 2
H58F H 0.6983 0.4158 0.3222 0.337 Uiso 0.438(13) 1 calc PR B 2
C68' C 0.7757(9) 0.3158(11) 0.3946(7) 0.075(6) Uiso 0.438(13) 1 d PD B 2
H68D H 0.7706 0.3551 0.4159 0.113 Uiso 0.438(13) 1 calc PR B 2
H68E H 0.8148 0.3307 0.3639 0.113 Uiso 0.438(13) 1 calc PR B 2
H68F H 0.7973 0.2606 0.4118 0.113 Uiso 0.438(13) 1 calc PR B 2
O19 O 0.3106(3) 0.4744(3) 0.25935(19) 0.0697(13) Uani 1 1 d D . .
O29 O 0.4412(3) 0.4176(3) 0.2792(2) 0.0832(16) Uani 1 1 d D . .
C19 C 0.3912(4) 0.4711(5) 0.2550(3) 0.086(2) Uiso 1 1 d D . .
C29 C 0.4321(6) 0.5442(5) 0.2225(3) 0.120(4) Uiso 1 1 d D . .
H29A H 0.3865 0.5891 0.2117 0.145 Uiso 1 1 calc R . .
H29B H 0.4617 0.5645 0.2433 0.145 Uiso 1 1 calc R . .
C39 C 0.4950(5) 0.5249(5) 0.1763(3) 0.084(2) Uiso 1 1 d D . .
C49 C 0.5205(8) 0.6044(6) 0.1430(5) 0.164(6) Uiso 1 1 d D . .
H49A H 0.4695 0.6445 0.1366 0.246 Uiso 1 1 calc R . .
H49B H 0.5537 0.5925 0.1115 0.246 Uiso 1 1 calc R . .
H49C H 0.5543 0.6269 0.1598 0.246 Uiso 1 1 calc R . .
C59 C 0.5727(6) 0.4614(7) 0.1888(5) 0.142(5) Uiso 1 1 d D . .
H59A H 0.5546 0.4107 0.2086 0.213 Uiso 1 1 calc R . .
H59B H 0.6038 0.4827 0.2078 0.213 Uiso 1 1 calc R . .
H59C H 0.6094 0.4500 0.1581 0.213 Uiso 1 1 calc R . .
C69 C 0.4434(8) 0.4895(8) 0.1480(5) 0.175(6) Uiso 1 1 d D . .
H69A H 0.4268 0.4387 0.1685 0.262 Uiso 1 1 calc R . .
H69B H 0.4782 0.4781 0.1168 0.262 Uiso 1 1 calc R . .
H69C H 0.3927 0.5295 0.1409 0.262 Uiso 1 1 calc R . .
O110 O 0.2838(3) 0.4467(4) 0.3690(2) 0.0813(17) Uani 1 1 d D . .
O210 O 0.4053(3) 0.3564(4) 0.3819(2) 0.0907(19) Uani 1 1 d D . .
C110 C 0.3512(4) 0.4208(4) 0.3886(3) 0.079(2) Uiso 1 1 d D . .
C210 C 0.3633(6) 0.4678(5) 0.4273(3) 0.097(3) Uiso 1 1 d D . .
H21A H 0.4237 0.4553 0.4310 0.117 Uiso 1 1 calc R . .
H21B H 0.3492 0.5274 0.4143 0.117 Uiso 1 1 calc R . .
C310 C 0.3101(6) 0.4474(6) 0.4785(3) 0.132(4) Uiso 1 1 d D . .
C410 C 0.3366(8) 0.4843(8) 0.5169(4) 0.154(5) Uiso 1 1 d D . .
H41A H 0.2981 0.4745 0.5485 0.231 Uiso 1 1 calc R . .
H41B H 0.3342 0.5435 0.5049 0.231 Uiso 1 1 calc R . .
H41C H 0.3944 0.4586 0.5218 0.231 Uiso 1 1 calc R . .
C510 C 0.3198(13) 0.3539(7) 0.4974(7) 0.278(12) Uiso 1 1 d D . .
H51A H 0.2802 0.3419 0.5283 0.417 Uiso 1 1 calc R . .
H51B H 0.3778 0.3318 0.5034 0.417 Uiso 1 1 calc R . .
H51C H 0.3076 0.3284 0.4724 0.417 Uiso 1 1 calc R . .
C610 C 0.2161(7) 0.4837(10) 0.4744(6) 0.195(7) Uiso 1 1 d D . .
H61A H 0.1808 0.4702 0.5068 0.293 Uiso 1 1 calc R . .
H61B H 0.1985 0.4603 0.4502 0.293 Uiso 1 1 calc R . .
H61C H 0.2096 0.5433 0.4636 0.293 Uiso 1 1 calc R . .
O111 O 0.0665(4) 0.4985(3) 0.2674(2) 0.0810(16) Uani 1 1 d D . .
O211 O 0.1449(3) 0.5003(3) 0.32475(19) 0.0727(14) Uani 1 1 d D . .
C111 C 0.0849(4) 0.5298(4) 0.3003(2) 0.0657(18) Uiso 1 1 d D . .
C211 C 0.0251(4) 0.6086(4) 0.3124(3) 0.080(2) Uiso 1 1 d D . .
H21C H 0.0597 0.6468 0.3165 0.096 Uiso 1 1 calc R . .
H21D H -0.0037 0.6354 0.2836 0.096 Uiso 1 1 calc R . .
C311 C -0.0428(5) 0.5958(5) 0.3591(3) 0.091(3) Uiso 1 1 d D . .
C411 C -0.0959(7) 0.6810(5) 0.3651(4) 0.127(4) Uiso 1 1 d D . .
H41D H -0.0592 0.7163 0.3695 0.190 Uiso 1 1 calc R . .
H41E H -0.1404 0.6744 0.3943 0.190 Uiso 1 1 calc R . .
H41F H -0.1218 0.7060 0.3355 0.190 Uiso 1 1 calc R . .
C511 C -0.0010(7) 0.5581(7) 0.4055(4) 0.136(4) Uiso 1 1 d D . .
H51D H 0.0364 0.5937 0.4087 0.204 Uiso 1 1 calc R . .
H51E H 0.0321 0.5039 0.4023 0.204 Uiso 1 1 calc R . .
H51F H -0.0448 0.5527 0.4350 0.204 Uiso 1 1 calc R . .
C611 C -0.1003(7) 0.5379(7) 0.3544(5) 0.154(5) Uiso 1 1 d D . .
H61D H -0.1260 0.5603 0.3245 0.231 Uiso 1 1 calc R . .
H61E H -0.1447 0.5331 0.3836 0.231 Uiso 1 1 calc R . .
H61F H -0.0664 0.4837 0.3521 0.231 Uiso 1 1 calc R . .
O112 O 0.1977(3) 0.2078(3) 0.35862(15) 0.0606(12) Uani 1 1 d D . .
O212 O 0.1664(3) 0.3248(3) 0.39006(17) 0.0780(15) Uani 1 1 d D . .
C112 C 0.1659(5) 0.2493(4) 0.3931(2) 0.071(2) Uiso 1 1 d D . .
C212 C 0.1325(6) 0.1974(6) 0.4436(3) 0.129(4) Uiso 1 1 d D . .
H21E H 0.1269 0.1441 0.4374 0.154 Uiso 1 1 calc R . .
H21F H 0.1769 0.1860 0.4646 0.154 Uiso 1 1 calc R . .
C312 C 0.0498(4) 0.2301(5) 0.4741(3) 0.076(2) Uiso 1 1 d D . .
C412 C -0.0197(8) 0.2641(10) 0.4418(5) 0.214(8) Uiso 1 1 d D . .
H41G H 0.0001 0.3051 0.4134 0.320 Uiso 1 1 calc R . .
H41H H -0.0705 0.2896 0.4615 0.320 Uiso 1 1 calc R . .
H41I H -0.0328 0.2193 0.4299 0.320 Uiso 1 1 calc R . .
C512 C 0.0603(10) 0.3010(8) 0.4966(6) 0.212(8) Uiso 1 1 d D . .
H51G H 0.0778 0.3455 0.4699 0.318 Uiso 1 1 calc R . .
H51H H 0.1033 0.2813 0.5181 0.318 Uiso 1 1 calc R . .
H51I H 0.0063 0.3212 0.5160 0.318 Uiso 1 1 calc R . .
C612 C 0.0199(8) 0.1620(7) 0.5168(4) 0.141(5) Uiso 1 1 d D . .
H61G H 0.0596 0.1459 0.5405 0.212 Uiso 1 1 calc R . .
H61H H 0.0176 0.1144 0.5035 0.212 Uiso 1 1 calc R . .
H61I H -0.0364 0.1825 0.5337 0.212 Uiso 1 1 calc R . .
O113 O 0.0409(3) 0.4652(3) 0.1850(2) 0.0703(14) Uani 1 1 d D . .
O213 O 0.0015(3) 0.3678(3) 0.15505(18) 0.0591(11) Uani 1 1 d D . .
C113 C -0.0046(4) 0.4409(3) 0.1604(2) 0.0592(17) Uiso 1 1 d D . .
C213 C -0.0703(4) 0.5077(4) 0.1350(3) 0.079(2) Uiso 1 1 d D . .
H21G H -0.0394 0.5434 0.1072 0.094 Uiso 1 1 calc R . .
H21H H -0.1040 0.4806 0.1204 0.094 Uiso 1 1 calc R . .
C313 C -0.1317(4) 0.5627(4) 0.1680(3) 0.080(2) Uiso 1 1 d D . .
C413 C -0.1684(7) 0.5084(7) 0.2167(3) 0.132(4) Uiso 1 1 d D . .
H41J H -0.1941 0.4672 0.2088 0.199 Uiso 1 1 calc R . .
H41K H -0.2113 0.5428 0.2364 0.199 Uiso 1 1 calc R . .
H41L H -0.1229 0.4810 0.2357 0.199 Uiso 1 1 calc R . .
C513 C -0.0857(7) 0.6238(7) 0.1801(5) 0.139(4) Uiso 1 1 d D . .
H51J H -0.0654 0.6601 0.1493 0.209 Uiso 1 1 calc R . .
H51K H -0.0376 0.5937 0.1962 0.209 Uiso 1 1 calc R . .
H51L H -0.1248 0.6566 0.2023 0.209 Uiso 1 1 calc R . .
C613 C -0.2040(5) 0.6110(6) 0.1397(3) 0.099(3) Uiso 1 1 d D . .
H61J H -0.1812 0.6490 0.1106 0.149 Uiso 1 1 calc R . .
H61K H -0.2466 0.6419 0.1616 0.149 Uiso 1 1 calc R . .
H61L H -0.2300 0.5726 0.1291 0.149 Uiso 1 1 calc R . .
O114 O 0.2645(3) -0.1358(3) 0.21744(19) 0.0622(12) Uani 1 1 d D . .
O214 O 0.1655(3) -0.0430(3) 0.1787(2) 0.0703(14) Uani 1 1 d D . .
C114 C 0.1979(4) -0.1156(3) 0.1972(2) 0.0516(15) Uiso 1 1 d D . .
C214 C 0.1545(4) -0.1853(4) 0.1935(2) 0.0677(19) Uiso 1 1 d D . .
H21I H 0.1613 -0.2293 0.2231 0.081 Uiso 1 1 calc R . .
H21J H 0.0933 -0.1638 0.1949 0.081 Uiso 1 1 calc R . .
C314 C 0.1857(5) -0.2233(4) 0.1476(2) 0.078(2) Uiso 1 1 d D . .
C414 C 0.2785(5) -0.2671(7) 0.1458(5) 0.151(5) Uiso 1 1 d D . .
H41M H 0.2829 -0.3120 0.1747 0.226 Uiso 1 1 calc R . .
H41N H 0.3141 -0.2280 0.1462 0.226 Uiso 1 1 calc R . .
H41O H 0.2972 -0.2893 0.1154 0.226 Uiso 1 1 calc R . .
C514 C 0.1287(7) -0.2865(6) 0.1490(4) 0.134(4) Uiso 1 1 d D . .
H51M H 0.1304 -0.3278 0.1797 0.202 Uiso 1 1 calc R . .
H51N H 0.1495 -0.3133 0.1205 0.202 Uiso 1 1 calc R . .
H51O H 0.0705 -0.2581 0.1477 0.202 Uiso 1 1 calc R . .
C614 C 0.1804(7) -0.1573(6) 0.0999(3) 0.131(4) Uiso 1 1 d D . .
H61M H 0.2180 -0.1187 0.0981 0.196 Uiso 1 1 calc R . .
H61N H 0.1222 -0.1278 0.1004 0.196 Uiso 1 1 calc R . .
H61O H 0.1976 -0.1834 0.0710 0.196 Uiso 1 1 calc R . .
O115 O 0.2405(3) 0.0382(3) 0.32596(15) 0.0519(10) Uani 1 1 d D . .
O215 O 0.2598(3) -0.0948(3) 0.31631(16) 0.0624(12) Uani 1 1 d D . .
C115 C 0.2350(4) -0.0393(3) 0.3417(2) 0.0562(16) Uiso 1 1 d D . .
C215 C 0.1964(4) -0.0616(4) 0.3970(2) 0.0670(19) Uiso 1 1 d D . .
H21K H 0.1513 -0.0157 0.4053 0.080 Uiso 1 1 calc R . .
H21L H 0.1695 -0.1103 0.4019 0.080 Uiso 1 1 calc R . .
C315 C 0.2592(4) -0.0798(4) 0.4337(2) 0.0703(19) Uiso 1 1 d D . .
C415 C 0.3240(7) -0.1570(6) 0.4258(5) 0.147(5) Uiso 1 1 d D . .
H41P H 0.2947 -0.2035 0.4312 0.221 Uiso 1 1 calc R . .
H41Q H 0.3636 -0.1685 0.4493 0.221 Uiso 1 1 calc R . .
H41R H 0.3551 -0.1482 0.3918 0.221 Uiso 1 1 calc R . .
C515 C 0.2062(7) -0.0921(7) 0.4864(3) 0.132(4) Uiso 1 1 d D . .
H51P H 0.1653 -0.0421 0.4904 0.199 Uiso 1 1 calc R . .
H51Q H 0.2437 -0.1042 0.5111 0.199 Uiso 1 1 calc R . .
H51R H 0.1761 -0.1379 0.4911 0.199 Uiso 1 1 calc R . .
C615 C 0.3045(6) -0.0061(5) 0.4265(4) 0.104(3) Uiso 1 1 d D . .
H61P H 0.2624 0.0430 0.4312 0.157 Uiso 1 1 calc R . .
H61Q H 0.3371 0.0033 0.3929 0.157 Uiso 1 1 calc R . .
H61R H 0.3427 -0.0177 0.4508 0.157 Uiso 1 1 calc R . .
O116 O 0.0654(3) 0.0836(3) 0.22875(19) 0.0683(13) Uani 1 1 d D . .
O216 O 0.0184(3) 0.2171(3) 0.23295(16) 0.0562(11) Uani 1 1 d D . .
C116 C 0.0307(5) 0.1417(4) 0.2527(2) 0.072(2) Uiso 1 1 d D . .
C216 C 0.0101(6) 0.1157(5) 0.3104(2) 0.096(3) Uiso 1 1 d D . .
H21M H 0.0640 0.0951 0.3234 0.115 Uiso 1 1 calc R . .
H21N H -0.0180 0.1650 0.3242 0.115 Uiso 1 1 calc R . .
C316 C -0.0465(4) 0.0496(4) 0.3297(2) 0.0692(19) Uiso 1 1 d D . .
C416 C 0.0040(6) -0.0345(5) 0.3217(4) 0.114(3) Uiso 1 1 d D . .
H41S H 0.0235 -0.0328 0.2862 0.171 Uiso 1 1 calc R . .
H41T H -0.0322 -0.0762 0.3349 0.171 Uiso 1 1 calc R . .
H41U H 0.0528 -0.0482 0.3389 0.171 Uiso 1 1 calc R . .
C516 C -0.1233(7) 0.0739(8) 0.3024(5) 0.166(6) Uiso 1 1 d D . .
H51S H -0.1559 0.1265 0.3093 0.249 Uiso 1 1 calc R . .
H51T H -0.1592 0.0318 0.3140 0.249 Uiso 1 1 calc R . .
H51U H -0.1037 0.0790 0.2666 0.249 Uiso 1 1 calc R . .
C616 C -0.0782(8) 0.0459(8) 0.3858(3) 0.147(5) Uiso 1 1 d D . .
H61S H -0.1114 0.0992 0.3910 0.221 Uiso 1 1 calc R . .
H61T H -0.0297 0.0327 0.4032 0.221 Uiso 1 1 calc R . .
H61U H -0.1136 0.0036 0.3986 0.221 Uiso 1 1 calc R . .
O117 O 0.1142(3) 0.0962(3) 0.12017(17) 0.0623(12) Uani 1 1 d D . .
O217 O 0.0389(3) 0.2249(3) 0.12192(16) 0.0546(11) Uani 1 1 d D . .
C117 C 0.0592(4) 0.1584(3) 0.1055(2) 0.0553(16) Uiso 1 1 d D C .
C217 C 0.0138(4) 0.1504(4) 0.0645(2) 0.0689(19) Uiso 1 1 d D . .
H21O H 0.0235 0.0919 0.0623 0.083 Uiso 0.778(14) 1 calc PR C 1
H21P H -0.0477 0.1677 0.0745 0.083 Uiso 0.778(14) 1 calc PR C 1
H21Q H -0.0078 0.0980 0.0747 0.083 Uiso 0.222(14) 1 calc PR C 2
H21R H -0.0357 0.1952 0.0622 0.083 Uiso 0.222(14) 1 calc PR C 2
C317 C 0.0411(7) 0.2003(6) 0.0127(3) 0.112(5) Uiso 0.778(14) 1 d PD C 1
C417 C -0.0032(12) 0.1774(11) -0.0245(5) 0.167(9) Uiso 0.778(14) 1 d PD C 1
H41V H 0.0118 0.2101 -0.0576 0.250 Uiso 0.778(14) 1 calc PR C 1
H41W H -0.0646 0.1887 -0.0140 0.250 Uiso 0.778(14) 1 calc PR C 1
H41X H 0.0150 0.1191 -0.0253 0.250 Uiso 0.778(14) 1 calc PR C 1
C517 C 0.1382(7) 0.1807(12) -0.0029(7) 0.210(11) Uiso 0.778(14) 1 d PD C 1
H51V H 0.1552 0.2165 -0.0346 0.315 Uiso 0.778(14) 1 calc PR C 1
H51W H 0.1549 0.1233 -0.0065 0.315 Uiso 0.778(14) 1 calc PR C 1
H51X H 0.1660 0.1898 0.0226 0.315 Uiso 0.778(14) 1 calc PR C 1
C617 C 0.0140(10) 0.2928(6) 0.0126(5) 0.136(6) Uiso 0.778(14) 1 d PD C 1
H61V H 0.0348 0.3242 -0.0200 0.204 Uiso 0.778(14) 1 calc PR C 1
H61W H 0.0379 0.3067 0.0381 0.204 Uiso 0.778(14) 1 calc PR C 1
H61X H -0.0477 0.3063 0.0195 0.204 Uiso 0.778(14) 1 calc PR C 1
C327 C 0.0675(11) 0.1533(13) 0.0126(4) 0.094(9) Uiso 0.222(14) 1 d PD C 2
C427 C 0.010(2) 0.158(3) -0.0255(7) 0.094(9) Uiso 0.222(14) 1 d PD C 2
H42A H 0.0445 0.1599 -0.0586 0.141 Uiso 0.222(14) 1 calc PR C 2
H42B H -0.0326 0.2082 -0.0257 0.141 Uiso 0.222(14) 1 calc PR C 2
H42C H -0.0176 0.1103 -0.0165 0.141 Uiso 0.222(14) 1 calc PR C 2
C527 C 0.113(2) 0.2286(19) -0.0016(10) 0.094(9) Uiso 0.222(14) 1 d PD C 2
H52A H 0.1455 0.2309 -0.0351 0.141 Uiso 0.222(14) 1 calc PR C 2
H52B H 0.1508 0.2238 0.0220 0.141 Uiso 0.222(14) 1 calc PR C 2
H52C H 0.0706 0.2787 -0.0007 0.141 Uiso 0.222(14) 1 calc PR C 2
C627 C 0.1361(17) 0.0758(18) 0.0119(11) 0.094(9) Uiso 0.222(14) 1 d PD C 2
H62A H 0.1685 0.0776 -0.0217 0.141 Uiso 0.222(14) 1 calc PR C 2
H62B H 0.1093 0.0270 0.0219 0.141 Uiso 0.222(14) 1 calc PR C 2
H62C H 0.1742 0.0737 0.0350 0.141 Uiso 0.222(14) 1 calc PR C 2
O118 O 0.2976(2) 0.2975(3) 0.12820(14) 0.0505(10) Uani 1 1 d D . .
O218 O 0.1760(3) 0.3289(3) 0.09425(16) 0.0643(12) Uani 1 1 d D . .
C118 C 0.2530(4) 0.3329(4) 0.0933(2) 0.0584(16) Uiso 1 1 d D . .
C218 C 0.3021(5) 0.3794(5) 0.0461(3) 0.098(3) Uiso 1 1 d D . .
H21S H 0.3556 0.3859 0.0545 0.117 Uiso 1 1 calc R . .
H21T H 0.3173 0.3436 0.0213 0.117 Uiso 1 1 calc R . .
C318 C 0.2609(5) 0.4636(5) 0.0207(3) 0.094(3) Uiso 1 1 d D . .
C418 C 0.3277(7) 0.5030(7) -0.0199(4) 0.133(4) Uiso 1 1 d D . .
H41Y H 0.3010 0.5559 -0.0373 0.200 Uiso 1 1 calc R . .
H41Z H 0.3517 0.4667 -0.0436 0.200 Uiso 1 1 calc R . .
H411 H 0.3728 0.5112 -0.0045 0.200 Uiso 1 1 calc R . .
C518 C 0.1885(8) 0.4534(11) -0.0035(6) 0.248(10) Uiso 1 1 d D . .
H51Y H 0.1471 0.4266 0.0219 0.372 Uiso 1 1 calc R . .
H51Z H 0.2115 0.4196 -0.0287 0.372 Uiso 1 1 calc R . .
H511 H 0.1610 0.5073 -0.0191 0.372 Uiso 1 1 calc R . .
C618 C 0.2215(9) 0.5198(8) 0.0582(5) 0.188(7) Uiso 1 1 d D . .
H61Y H 0.1795 0.4939 0.0836 0.282 Uiso 1 1 calc R . .
H61Z H 0.1940 0.5725 0.0409 0.282 Uiso 1 1 calc R . .
H611 H 0.2658 0.5288 0.0739 0.282 Uiso 1 1 calc R . .
N1A N 0.8046(8) 0.3006(9) 0.1351(5) 0.145(4) Uiso 1 1 d . . .
C1A C 0.8159(8) 0.2522(8) 0.1830(5) 0.126(4) Uiso 1 1 d . . .
H1A1 H 0.8142 0.2883 0.2059 0.188 Uiso 1 1 calc R . .
H1A2 H 0.8707 0.2154 0.1804 0.188 Uiso 1 1 calc R . .
H1A3 H 0.7706 0.2197 0.1956 0.188 Uiso 1 1 calc R . .
O2A O 0.8128(8) 0.2701(8) 0.1000(5) 0.198(5) Uiso 1 1 d . . .
O3A O 0.7797(9) 0.3712(10) 0.1302(5) 0.208(5) Uiso 1 1 d . . .

loop_
_atom_site_aniso_label
_atom_site_aniso_U_11
_atom_site_aniso_U_22
_atom_site_aniso_U_33
_atom_site_aniso_U_23
_atom_site_aniso_U_13
_atom_site_aniso_U_12
Mn1 0.0306(4) 0.0512(5) 0.0329(4) -0.0129(4) -0.0046(3) -0.0069(3)
Mn2 0.0359(4) 0.0501(5) 0.0303(4) -0.0065(4) -0.0085(3) -0.0091(4)
Mn3 0.0328(4) 0.0476(5) 0.0320(4) -0.0073(4) -0.0063(3) -0.0067(3)
Mn4 0.0339(4) 0.0574(6) 0.0324(4) -0.0146(4) -0.0020(3) -0.0074(4)
Mn5 0.0423(5) 0.0763(7) 0.0543(6) -0.0368(5) -0.0043(4) -0.0037(5)
Mn6 0.0421(5) 0.0843(7) 0.0550(6) -0.0392(5) -0.0126(4) -0.0054(5)
Mn7 0.0327(5) 0.0640(6) 0.0522(6) -0.0215(5) -0.0107(4) -0.0062(4)
Mn8 0.0398(5) 0.0518(6) 0.0611(6) -0.0175(4) -0.0188(4) -0.0007(4)
Mn9 0.0482(5) 0.0475(5) 0.0506(5) -0.0051(4) -0.0194(4) -0.0100(4)
Mn10 0.0447(5) 0.0507(5) 0.0407(5) -0.0139(4) -0.0168(4) -0.0032(4)
Mn11 0.0384(5) 0.0517(5) 0.0430(5) -0.0106(4) -0.0135(4) -0.0026(4)
Mn12 0.0462(5) 0.0577(6) 0.0537(6) -0.0222(5) -0.0136(4) 0.0026(4)
O6 0.085(4) 0.120(5) 0.061(3) -0.013(3) -0.018(3) 0.014(3)
O10 0.083(4) 0.132(5) 0.049(3) -0.009(3) -0.008(3) 0.030(4)
O120 0.055(3) 0.097(4) 0.079(4) -0.034(3) 0.000(2) -0.017(3)
O121 0.114(5) 0.092(4) 0.073(4) -0.002(3) -0.027(3) -0.049(4)
O107 0.038(2) 0.063(3) 0.042(2) -0.0227(19) -0.0102(17) -0.0071(18)
O108 0.0306(19) 0.060(2) 0.048(2) -0.0175(19) -0.0077(16) -0.0062(17)
O123 0.0329(19) 0.047(2) 0.0286(18) -0.0066(15) -0.0061(14) -0.0078(15)
O124 0.0317(19) 0.056(2) 0.0318(19) -0.0116(17) -0.0055(15) -0.0068(16)
O134 0.0342(19) 0.048(2) 0.0342(19) -0.0142(16) -0.0027(15) -0.0065(16)
O208 0.047(2) 0.046(2) 0.044(2) -0.0054(17) -0.0157(18) -0.0080(17)
O209 0.042(2) 0.048(2) 0.039(2) -0.0025(17) -0.0146(17) -0.0102(17)
O234 0.0308(19) 0.053(2) 0.036(2) -0.0101(17) -0.0067(15) -0.0066(16)
O310 0.037(2) 0.049(2) 0.040(2) -0.0089(17) -0.0141(16) -0.0036(16)
O311 0.038(2) 0.050(2) 0.047(2) -0.0149(18) -0.0113(17) -0.0001(17)
O405 0.036(2) 0.065(3) 0.045(2) -0.024(2) -0.0041(17) -0.0053(18)
O406 0.041(2) 0.066(3) 0.047(2) -0.028(2) -0.0090(18) -0.0042(19)
O13 0.070(3) 0.063(3) 0.132(5) -0.025(3) -0.050(3) 0.007(3)
O23 0.066(3) 0.049(3) 0.091(4) -0.001(2) -0.039(3) -0.007(2)
O14 0.064(3) 0.091(4) 0.082(4) -0.037(3) 0.002(3) -0.020(3)
O24 0.054(3) 0.069(3) 0.055(3) -0.019(2) -0.015(2) -0.005(2)
O15 0.043(3) 0.087(4) 0.090(4) -0.042(3) -0.015(2) -0.003(2)
O25 0.052(3) 0.086(4) 0.168(6) -0.066(4) -0.027(3) 0.010(3)
O16 0.069(3) 0.074(3) 0.055(3) -0.011(2) -0.022(2) -0.010(2)
O26 0.091(4) 0.072(3) 0.078(4) 0.002(3) -0.044(3) -0.019(3)
O17 0.038(2) 0.060(3) 0.041(2) -0.0127(18) -0.0031(17) -0.0124(18)
O27 0.042(2) 0.074(3) 0.052(3) -0.016(2) 0.0018(19) -0.018(2)
O18 0.045(3) 0.175(6) 0.122(5) -0.103(5) -0.014(3) -0.008(3)
O28 0.041(2) 0.104(4) 0.087(4) -0.052(3) -0.008(2) -0.017(2)
O19 0.061(3) 0.078(3) 0.072(3) -0.026(3) -0.003(2) -0.014(2)
O29 0.055(3) 0.084(4) 0.118(5) -0.036(3) -0.003(3) -0.023(3)
O110 0.065(3) 0.117(4) 0.083(4) -0.071(3) -0.023(3) 0.007(3)
O210 0.075(4) 0.128(5) 0.087(4) -0.070(4) -0.035(3) 0.018(3)
O111 0.088(4) 0.077(4) 0.086(4) -0.044(3) -0.034(3) 0.017(3)
O211 0.058(3) 0.090(4) 0.082(4) -0.057(3) -0.015(3) 0.008(3)
O112 0.056(3) 0.082(3) 0.040(2) -0.017(2) 0.0080(19) -0.012(2)
O212 0.077(3) 0.109(4) 0.041(3) -0.028(3) 0.015(2) -0.011(3)
O113 0.073(3) 0.064(3) 0.079(3) -0.023(3) -0.034(3) 0.008(2)
O213 0.048(2) 0.059(3) 0.073(3) -0.017(2) -0.024(2) 0.002(2)
O114 0.063(3) 0.052(3) 0.080(3) -0.006(2) -0.033(2) -0.015(2)
O214 0.078(3) 0.059(3) 0.091(4) -0.030(3) -0.046(3) -0.003(2)
O115 0.051(2) 0.065(3) 0.038(2) -0.0022(19) -0.0067(18) -0.016(2)
O215 0.071(3) 0.065(3) 0.052(3) 0.005(2) -0.018(2) -0.025(2)
O116 0.061(3) 0.066(3) 0.074(3) -0.015(3) 0.011(2) -0.020(2)
O216 0.046(2) 0.063(3) 0.054(3) -0.008(2) -0.0016(19) -0.008(2)
O117 0.067(3) 0.069(3) 0.061(3) -0.024(2) -0.035(2) 0.003(2)
O217 0.054(3) 0.058(3) 0.056(3) -0.012(2) -0.026(2) -0.002(2)
O118 0.048(2) 0.060(3) 0.038(2) 0.0000(19) -0.0020(18) -0.0100(19)
O218 0.065(3) 0.078(3) 0.042(2) 0.002(2) -0.012(2) -0.007(2)

loop_
_atom_type_symbol
_atom_type_description
_atom_type_scat_dispersion_real
_atom_type_scat_dispersion_imag
_atom_type_scat_source
C C 0.0005 0.0007 'International Tables Vol C Tables 4.2.6.8 and 6.1.1.4'
H H 0.0000 0.0000 'International Tables Vol C Tables 4.2.6.8 and 6.1.1.4'
N N 0.0015 0.0014 'International Tables Vol C Tables 4.2.6.8 and 6.1.1.4'
O O 0.0034 0.0025 'International Tables Vol C Tables 4.2.6.8 and 6.1.1.4'
Mn Mn 0.2230 0.3472 'International Tables Vol C Tables 4.2.6.8 and 6.1.1.4'
Cl Cl 0.0750 0.0720 'International Tables Vol C Tables 4.2.6.8 and 6.1.1.4'

loop_
_geom_angle_atom_site_label_1
_geom_angle_atom_site_label_2
_geom_angle_atom_site_label_3
_geom_angle
_geom_angle_site_symmetry_1
_geom_angle_site_symmetry_3
_geom_angle_publ_flag
O108 Mn1 O107 84.18(17) . . ?
O108 Mn1 O17 92.65(17) . . ?
O107 Mn1 O17 94.57(17) . . ?
O108 Mn1 O124 94.30(17) . . ?
O107 Mn1 O124 89.54(16) . . ?
O17 Mn1 O124 172.25(16) . . ?
O108 Mn1 O123 96.28(16) . . ?
O107 Mn1 O123 173.10(16) . . ?
O17 Mn1 O123 92.29(16) . . ?
O124 Mn1 O123 83.56(15) . . ?
O108 Mn1 O134 174.98(16) . . ?
O107 Mn1 O134 99.97(16) . . ?
O17 Mn1 O134 89.84(16) . . ?
O124 Mn1 O134 82.97(15) . . ?
O123 Mn1 O134 79.25(15) . . ?
O108 Mn1 Mn7 42.17(12) . . ?
O107 Mn1 Mn7 43.39(12) . . ?
O17 Mn1 Mn7 86.36(11) . . ?
O124 Mn1 Mn7 101.10(11) . . ?
O123 Mn1 Mn7 138.16(11) . . ?
O134 Mn1 Mn7 142.47(11) . . ?
O108 Mn1 Mn4 136.27(13) . . ?
O107 Mn1 Mn4 89.83(12) . . ?
O17 Mn1 Mn4 131.05(12) . . ?
O124 Mn1 Mn4 42.24(11) . . ?
O123 Mn1 Mn4 85.08(11) . . ?
O134 Mn1 Mn4 41.59(11) . . ?
Mn7 Mn1 Mn4 125.93(4) . . ?
O108 Mn1 Mn2 89.87(12) . . ?
O107 Mn1 Mn2 130.86(13) . . ?
O17 Mn1 Mn2 134.49(12) . . ?
O124 Mn1 Mn2 42.22(11) . . ?
O123 Mn1 Mn2 42.35(10) . . ?
O134 Mn1 Mn2 85.28(11) . . ?
Mn7 Mn1 Mn2 122.71(4) . . ?
Mn4 Mn1 Mn2 62.26(3) . . ?
O108 Mn1 Mn3 135.79(12) . . ?
O107 Mn1 Mn3 139.51(13) . . ?
O17 Mn1 Mn3 90.31(11) . . ?
O124 Mn1 Mn3 82.32(11) . . ?
O123 Mn1 Mn3 39.51(11) . . ?
O134 Mn1 Mn3 39.77(11) . . ?
Mn7 Mn1 Mn3 175.89(4) . . ?
Mn4 Mn1 Mn3 58.17(3) . . ?
Mn2 Mn1 Mn3 58.56(3) . . ?
O208 Mn2 O209 84.65(17) . . ?
O208 Mn2 O115 93.03(18) . . ?
O209 Mn2 O115 94.36(17) . . ?
O208 Mn2 O124 97.06(16) . . ?
O209 Mn2 O124 173.69(16) . . ?
O115 Mn2 O124 91.62(17) . . ?
O208 Mn2 O123 93.60(16) . . ?
O209 Mn2 O123 90.25(16) . . ?
O115 Mn2 O123 172.25(17) . . ?
O124 Mn2 O123 83.59(15) . . ?
O208 Mn2 O234 175.31(16) . . ?
O209 Mn2 O234 98.38(16) . . ?
O115 Mn2 O234 90.32(17) . . ?
O124 Mn2 O234 79.54(16) . . ?
O123 Mn2 O234 82.84(15) . . ?
O208 Mn2 Mn9 42.61(12) . . ?
O209 Mn2 Mn9 43.27(12) . . ?
O115 Mn2 Mn9 86.95(13) . . ?
O124 Mn2 Mn9 139.37(12) . . ?
O123 Mn2 Mn9 100.65(11) . . ?
O234 Mn2 Mn9 141.02(11) . . ?
O208 Mn2 Mn3 135.18(13) . . ?
O209 Mn2 Mn3 89.15(12) . . ?
O115 Mn2 Mn3 131.74(13) . . ?
O124 Mn2 Mn3 85.35(12) . . ?
O123 Mn2 Mn3 41.97(11) . . ?
O234 Mn2 Mn3 41.74(11) . . ?
Mn9 Mn2 Mn3 124.48(4) . . ?
O208 Mn2 Mn1 89.93(12) . . ?
O209 Mn2 Mn1 131.98(12) . . ?
O115 Mn2 Mn1 133.61(13) . . ?
O124 Mn2 Mn1 42.17(11) . . ?
O123 Mn2 Mn1 42.43(10) . . ?
O234 Mn2 Mn1 85.38(11) . . ?
Mn9 Mn2 Mn1 123.22(4) . . ?
Mn3 Mn2 Mn1 62.41(3) . . ?
O208 Mn2 Mn4 137.05(12) . . ?
O209 Mn2 Mn4 137.81(12) . . ?
O115 Mn2 Mn4 90.03(13) . . ?
O124 Mn2 Mn4 40.00(11) . . ?
O123 Mn2 Mn4 82.38(11) . . ?
O234 Mn2 Mn4 39.57(11) . . ?
Mn9 Mn2 Mn4 176.91(4) . . ?
Mn3 Mn2 Mn4 58.28(3) . . ?
Mn1 Mn2 Mn4 58.80(3) . . ?
O310 Mn3 O311 84.84(17) . . ?
O310 Mn3 O234 90.89(16) . . ?
O311 Mn3 O234 88.27(17) . . ?
O310 Mn3 O123 96.83(16) . . ?
O311 Mn3 O123 172.51(16) . . ?
O234 Mn3 O123 84.41(15) . . ?
O310 Mn3 O134 174.06(16) . . ?
O311 Mn3 O134 97.30(16) . . ?
O234 Mn3 O134 83.65(16) . . ?
O123 Mn3 O134 80.34(15) . . ?
O310 Mn3 O118 92.64(17) . . ?
O311 Mn3 O118 90.47(18) . . ?
O234 Mn3 O118 176.12(18) . . ?
O123 Mn3 O118 96.73(16) . . ?
O134 Mn3 O118 92.87(17) . . ?
O310 Mn3 Mn11 42.74(11) . . ?
O311 Mn3 Mn11 42.52(12) . . ?
O234 Mn3 Mn11 94.11(11) . . ?
O123 Mn3 Mn11 139.57(11) . . ?
O134 Mn3 Mn11 139.80(12) . . ?
O118 Mn3 Mn11 87.43(12) . . ?
O310 Mn3 Mn4 132.77(12) . . ?
O311 Mn3 Mn4 87.15(12) . . ?
O234 Mn3 Mn4 42.33(11) . . ?
O123 Mn3 Mn4 86.37(11) . . ?
O134 Mn3 Mn4 42.18(11) . . ?
O118 Mn3 Mn4 133.94(13) . . ?
Mn11 Mn3 Mn4 118.89(4) . . ?
O310 Mn3 Mn2 88.40(12) . . ?
O311 Mn3 Mn2 130.41(13) . . ?
O234 Mn3 Mn2 42.71(11) . . ?
O123 Mn3 Mn2 42.59(10) . . ?
O134 Mn3 Mn2 86.00(12) . . ?
O118 Mn3 Mn2 138.96(13) . . ?
Mn11 Mn3 Mn2 118.79(4) . . ?
Mn4 Mn3 Mn2 62.79(3) . . ?
O310 Mn3 Mn1 136.88(12) . . ?
O311 Mn3 Mn1 137.27(12) . . ?
O234 Mn3 Mn1 83.28(11) . . ?
O123 Mn3 Mn1 40.15(11) . . ?
O134 Mn3 Mn1 40.22(11) . . ?
O118 Mn3 Mn1 95.19(12) . . ?
Mn11 Mn3 Mn1 177.39(4) . . ?
Mn4 Mn3 Mn1 59.13(3) . . ?
Mn2 Mn3 Mn1 59.03(3) . . ?
O406 Mn4 O405 84.27(18) . . ?
O406 Mn4 O134 91.93(17) . . ?
O405 Mn4 O134 87.97(17) . . ?
O406 Mn4 O234 173.38(17) . . ?
O405 Mn4 O234 100.59(17) . . ?
O134 Mn4 O234 83.81(16) . . ?
O406 Mn4 O112 91.67(19) . . ?
O405 Mn4 O112 93.09(19) . . ?
O134 Mn4 O112 176.33(18) . . ?
O234 Mn4 O112 92.54(18) . . ?
O406 Mn4 O124 94.26(17) . . ?
O405 Mn4 O124 171.65(17) . . ?
O134 Mn4 O124 83.86(16) . . ?
O234 Mn4 O124 80.28(16) . . ?
O112 Mn4 O124 95.18(18) . . ?
O406 Mn4 Mn5 41.74(13) . . ?
O405 Mn4 Mn5 43.13(12) . . ?
O134 Mn4 Mn5 95.54(12) . . ?
O234 Mn4 Mn5 143.59(12) . . ?
O112 Mn4 Mn5 87.61(14) . . ?
O124 Mn4 Mn5 136.00(12) . . ?
O406 Mn4 Mn3 134.33(14) . . ?
O405 Mn4 Mn3 89.20(12) . . ?
O134 Mn4 Mn3 42.58(11) . . ?
O234 Mn4 Mn3 42.09(11) . . ?
O112 Mn4 Mn3 133.88(14) . . ?
O124 Mn4 Mn3 85.95(11) . . ?
Mn5 Mn4 Mn3 122.35(4) . . ?
O406 Mn4 Mn1 87.46(12) . . ?
O405 Mn4 Mn1 129.39(13) . . ?
O134 Mn4 Mn1 42.47(11) . . ?
O234 Mn4 Mn1 85.98(11) . . ?
O112 Mn4 Mn1 137.08(15) . . ?
O124 Mn4 Mn1 42.26(11) . . ?
Mn5 Mn4 Mn1 117.67(4) . . ?
Mn3 Mn4 Mn1 62.70(3) . . ?
O406 Mn4 Mn2 134.30(13) . . ?
O405 Mn4 Mn2 140.46(12) . . ?
O134 Mn4 Mn2 83.17(11) . . ?
O234 Mn4 Mn2 40.24(11) . . ?
O112 Mn4 Mn2 93.81(14) . . ?
O124 Mn4 Mn2 40.07(11) . . ?
Mn5 Mn4 Mn2 175.91(4) . . ?
Mn3 Mn4 Mn2 58.93(3) . . ?
Mn1 Mn4 Mn2 58.94(3) . . ?
O406 Mn5 O405 82.81(17) . . ?
O406 Mn5 O211 177.34(19) . . ?
O405 Mn5 O211 94.66(18) . . ?
O406 Mn5 O110 96.20(19) . . ?
O405 Mn5 O110 173.7(2) . . ?
O211 Mn5 O110 86.2(2) . . ?
O406 Mn5 O19 91.77(19) . . ?
O405 Mn5 O19 97.19(18) . . ?
O211 Mn5 O19 89.3(2) . . ?
O110 Mn5 O19 89.1(2) . . ?
O406 Mn5 O212 84.92(19) . . ?
O405 Mn5 O212 84.04(19) . . ?
O211 Mn5 O212 94.0(2) . . ?
O110 Mn5 O212 89.6(2) . . ?
O19 Mn5 O212 176.3(2) . . ?
O406 Mn5 Mn4 41.11(12) . . ?
O405 Mn5 Mn4 42.28(12) . . ?
O211 Mn5 Mn4 136.27(14) . . ?
O110 Mn5 Mn4 135.56(17) . . ?
O19 Mn5 Mn4 101.35(14) . . ?
O212 Mn5 Mn4 77.20(13) . . ?
O406 Mn6 O107 94.75(17) . . ?
O406 Mn6 O18 171.3(2) . . ?
O107 Mn6 O18 91.34(19) . . ?
O406 Mn6 O210 91.0(2) . . ?
O107 Mn6 O210 174.00(19) . . ?
O18 Mn6 O210 82.8(2) . . ?
O406 Mn6 O29 93.5(2) . . ?
O107 Mn6 O29 95.3(2) . . ?
O18 Mn6 O29 92.1(3) . . ?
O210 Mn6 O29 86.2(3) . . ?
O406 Mn6 O6 84.4(2) . . ?
O107 Mn6 O6 92.5(2) . . ?
O18 Mn6 O6 89.2(3) . . ?
O210 Mn6 O6 86.2(3) . . ?
O29 Mn6 O6 172.1(2) . . ?
O108 Mn7 O107 82.75(16) . . ?
O108 Mn7 O15 96.73(18) . . ?
O107 Mn7 O15 174.2(2) . . ?
O108 Mn7 O28 176.6(2) . . ?
O107 Mn7 O28 94.27(18) . . ?
O15 Mn7 O28 86.07(19) . . ?
O108 Mn7 O27 86.91(17) . . ?
O107 Mn7 O27 88.24(17) . . ?
O15 Mn7 O27 86.0(2) . . ?
O28 Mn7 O27 91.5(2) . . ?
O108 Mn7 O16 91.74(17) . . ?
O107 Mn7 O16 96.22(18) . . ?
O15 Mn7 O16 89.5(2) . . ?
O28 Mn7 O16 90.1(2) . . ?
O27 Mn7 O16 175.14(18) . . ?
O108 Mn7 Mn1 41.51(12) . . ?
O107 Mn7 Mn1 42.59(11) . . ?
O15 Mn7 Mn1 135.44(14) . . ?
O28 Mn7 Mn1 135.25(16) . . ?
O27 Mn7 Mn1 78.48(10) . . ?
O16 Mn7 Mn1 103.54(13) . . ?
O108 Mn8 O208 93.78(16) . . ?
O108 Mn8 O13 175.01(19) . . ?
O208 Mn8 O13 91.21(19) . . ?
O108 Mn8 O26 95.71(19) . . ?
O208 Mn8 O26 92.3(2) . . ?
O13 Mn8 O26 84.1(2) . . ?
O108 Mn8 O14 93.0(2) . . ?
O208 Mn8 O14 95.57(18) . . ?
O13 Mn8 O14 86.5(2) . . ?
O26 Mn8 O14 167.8(2) . . ?
O108 Mn8 O25 90.49(19) . . ?
O208 Mn8 O25 175.7(2) . . ?
O13 Mn8 O25 84.5(2) . . ?
O26 Mn8 O25 87.7(3) . . ?
O14 Mn8 O25 83.8(2) . . ?
O208 Mn9 O209 83.09(16) . . ?
O208 Mn9 O23 96.09(18) . . ?
O209 Mn9 O23 174.8(2) . . ?
O208 Mn9 O114 175.2(2) . . ?
O209 Mn9 O114 93.95(17) . . ?
O23 Mn9 O114 86.52(18) . . ?
O208 Mn9 O24 92.94(17) . . ?
O209 Mn9 O24 95.53(17) . . ?
O23 Mn9 O24 89.6(2) . . ?
O114 Mn9 O24 91.06(19) . . ?
O208 Mn9 O215 86.50(17) . . ?
O209 Mn9 O215 88.29(17) . . ?
O23 Mn9 O215 86.6(2) . . ?
O114 Mn9 O215 89.69(19) . . ?
O24 Mn9 O215 176.04(17) . . ?
O208 Mn9 Mn2 41.90(12) . . ?
O209 Mn9 Mn2 42.39(11) . . ?
O23 Mn9 Mn2 135.59(15) . . ?
O114 Mn9 Mn2 134.37(14) . . ?
O24 Mn9 Mn2 103.47(13) . . ?
O215 Mn9 Mn2 78.69(12) . . ?
O209 Mn10 O310 94.80(16) . . ?
O209 Mn10 O214 90.71(18) . . ?
O310 Mn10 O214 174.31(18) . . ?
O209 Mn10 O117 171.51(18) . . ?
O310 Mn10 O117 91.35(18) . . ?
O214 Mn10 O117 83.02(19) . . ?
O209 Mn10 O116 94.60(19) . . ?
O310 Mn10 O116 92.49(17) . . ?
O214 Mn10 O116 88.5(2) . . ?
O117 Mn10 O116 91.0(2) . . ?
O209 Mn10 O10 91.40(18) . . ?
O310 Mn10 O10 87.2(2) . . ?
O214 Mn10 O10 91.3(3) . . ?
O117 Mn10 O10 83.1(2) . . ?
O116 Mn10 O10 174.0(2) . . ?
O311 Mn11 O310 83.16(16) . . ?
O311 Mn11 O217 175.09(19) . . ?
O310 Mn11 O217 95.64(17) . . ?
O311 Mn11 O213 94.37(17) . . ?
O310 Mn11 O213 175.71(18) . . ?
O217 Mn11 O213 86.52(17) . . ?
O311 Mn11 O216 91.92(18) . . ?
O310 Mn11 O216 94.00(16) . . ?
O217 Mn11 O216 92.91(18) . . ?
O213 Mn11 O216 89.58(18) . . ?
O311 Mn11 O218 84.13(18) . . ?
O310 Mn11 O218 84.65(17) . . ?
O217 Mn11 O218 91.03(19) . . ?
O213 Mn11 O218 91.61(19) . . ?
O216 Mn11 O218 175.95(17) . . ?
O311 Mn11 Mn3 41.84(11) . . ?
O310 Mn11 Mn3 41.73(11) . . ?
O217 Mn11 Mn3 136.23(13) . . ?
O213 Mn11 Mn3 135.32(13) . . ?
O216 Mn11 Mn3 98.51(12) . . ?
O218 Mn11 Mn3 77.94(11) . . ?
O311 Mn12 O405 94.49(17) . . ?
O311 Mn12 O111 173.4(2) . . ?
O405 Mn12 O111 92.10(19) . . ?
O311 Mn12 O113 90.13(19) . . ?
O405 Mn12 O113 175.35(19) . . ?
O111 Mn12 O113 83.3(2) . . ?
O311 Mn12 O121 89.6(2) . . ?
O405 Mn12 O121 91.6(2) . . ?
O111 Mn12 O121 90.1(3) . . ?
O113 Mn12 O121 89.0(2) . . ?
O311 Mn12 O120 92.41(19) . . ?
O405 Mn12 O120 88.68(19) . . ?
O111 Mn12 O120 87.9(2) . . ?
O113 Mn12 O120 90.6(2) . . ?
O121 Mn12 O120 178.0(2) . . ?
Mn1 O107 Mn6 131.4(2) . . ?
Mn1 O107 Mn7 94.02(17) . . ?
Mn6 O107 Mn7 128.4(2) . . ?
Mn1 O108 Mn7 96.32(19) . . ?
Mn1 O108 Mn8 133.4(2) . . ?
Mn7 O108 Mn8 124.0(2) . . ?
Mn3 O123 Mn2 95.44(15) . . ?
Mn3 O123 Mn1 100.35(17) . . ?
Mn2 O123 Mn1 95.21(15) . . ?
Mn4 O124 Mn1 95.51(17) . . ?
Mn4 O124 Mn2 99.92(16) . . ?
Mn1 O124 Mn2 95.61(16) . . ?
Mn4 O134 Mn3 95.24(16) . . ?
Mn4 O134 Mn1 95.94(17) . . ?
Mn3 O134 Mn1 100.01(17) . . ?
Mn2 O208 Mn9 95.49(17) . . ?
Mn2 O208 Mn8 132.6(2) . . ?
Mn9 O208 Mn8 122.8(2) . . ?
Mn2 O209 Mn10 132.2(2) . . ?
Mn2 O209 Mn9 94.34(16) . . ?
Mn10 O209 Mn9 130.5(2) . . ?
Mn3 O234 Mn4 95.58(17) . . ?
Mn3 O234 Mn2 95.55(16) . . ?
Mn4 O234 Mn2 100.19(16) . . ?
Mn3 O310 Mn10 133.6(2) . . ?
Mn3 O310 Mn11 95.53(18) . . ?
Mn10 O310 Mn11 122.85(19) . . ?
Mn12 O311 Mn3 132.5(2) . . ?
Mn12 O311 Mn11 130.4(2) . . ?
Mn3 O311 Mn11 95.64(18) . . ?
Mn12 O405 Mn4 131.2(2) . . ?
Mn12 O405 Mn5 128.4(2) . . ?
Mn4 O405 Mn5 94.59(18) . . ?
Mn4 O406 Mn5 97.15(18) . . ?
Mn4 O406 Mn6 134.1(2) . . ?
Mn5 O406 Mn6 124.7(2) . . ?
C13 O13 Mn8 136.3(4) . . ?
C13 O23 Mn9 130.9(4) . . ?
O23 C13 O13 126.1(6) . . ?
O23 C13 C23 117.7(6) . . ?
O13 C13 C23 116.0(6) . . ?
C33 C23 C13 118.0(6) . . ?
C23 C33 C43 109.4(7) . . ?
C23 C33 C63 111.9(7) . . ?
C43 C33 C63 108.1(8) . . ?
C23 C33 C53 110.6(8) . . ?
C43 C33 C53 109.5(8) . . ?
C63 C33 C53 107.4(8) . . ?
C14 O14 Mn8 134.5(4) . . ?
C14 O24 Mn9 132.1(4) . . ?
O14 C14 O24 124.3(5) . . ?
O14 C14 C24 116.7(5) . . ?
O24 C14 C24 119.0(5) . . ?
C34 C24 C14 116.6(5) . . ?
C24 C34 C64 109.8(6) . . ?
C24 C34 C44 110.9(6) . . ?
C64 C34 C44 108.8(6) . . ?
C24 C34 C54 107.8(5) . . ?
C64 C34 C54 108.4(6) . . ?
C44 C34 C54 111.1(6) . . ?
C15 O15 Mn7 132.1(4) . . ?
C15 O25 Mn8 136.1(4) . . ?
O25 C15 O15 124.6(6) . . ?
O25 C15 C25 123.8(7) . . ?
O15 C15 C25 108.7(6) . . ?
O25 C15 C25' 111.3(7) . . ?
O15 C15 C25' 119.4(7) . . ?
C25 C15 C25' 42.6(7) . . ?
C35 C25 C15 119.0(8) . . ?
C25 C35 C45 108.8(8) . . ?
C25 C35 C65 108.9(9) . . ?
C45 C35 C65 110.4(9) . . ?
C25 C35 C55 110.1(8) . . ?
C45 C35 C55 109.4(8) . . ?
C65 C35 C55 109.3(9) . . ?
C35' C25' C15 114.3(8) . . ?
C25' C35' C65' 110.7(9) . . ?
C25' C35' C55' 109.7(8) . . ?
C65' C35' C55' 111.1(9) . . ?
C25' C35' C45' 109.8(9) . . ?
C65' C35' C45' 107.9(9) . . ?
C55' C35' C45' 107.5(9) . . ?
C16 O16 Mn7 130.2(4) . . ?
C16 O26 Mn8 134.7(4) . . ?
O26 C16 O16 125.9(5) . . ?
O26 C16 C26 117.3(5) . . ?
O16 C16 C26 116.9(5) . . ?
C36 C26 C16 118.2(5) . . ?
C56 C36 C26 110.2(6) . . ?
C56 C36 C46 111.5(7) . . ?
C26 C36 C46 108.9(6) . . ?
C56 C36 C66 108.8(6) . . ?
C26 C36 C66 109.4(6) . . ?
C46 C36 C66 107.8(6) . . ?
C17 O17 Mn1 127.1(3) . . ?
C17 O27 Mn7 122.0(3) . . ?
O27 C17 O17 125.4(5) . . ?
O27 C17 C27 119.4(5) . . ?
O17 C17 C27 115.2(4) . . ?
C37 C27 C17 115.0(5) . . ?
C67 C37 C47 111.3(6) . . ?
C67 C37 C57 108.7(6) . . ?
C47 C37 C57 109.2(6) . . ?
C67 C37 C27 109.4(6) . . ?
C47 C37 C27 107.4(6) . . ?
C57 C37 C27 110.9(5) . . ?
C18 O18 Mn6 137.9(5) . . ?
C18 O28 Mn7 129.8(4) . . ?
O28 C18 O18 124.3(6) . . ?
O28 C18 C28 117.6(6) . . ?
O18 C18 C28 115.2(7) . . ?
O28 C18 C28' 111.5(7) . . ?
O18 C18 C28' 114.0(8) . . ?
C28 C18 C28' 51.9(9) . . ?
C38 C28 C18 115.1(7) . . ?
C28 C38 C58 112.1(8) . . ?
C28 C38 C68 109.4(9) . . ?
C58 C38 C68 109.3(9) . . ?
C28 C38 C48 110.8(8) . . ?
C58 C38 C48 107.9(8) . . ?
C68 C38 C48 107.1(9) . . ?
C38' C28' C18 116.5(8) . . ?
C28' C38' C48' 109.7(10) . . ?
C28' C38' C58' 109.3(9) . . ?
C48' C38' C58' 109.6(9) . . ?
C28' C38' C68' 108.8(8) . . ?
C48' C38' C68' 110.5(9) . . ?
C58' C38' C68' 108.9(9) . . ?
C19 O19 Mn5 123.3(5) . . ?
C19 O29 Mn6 135.4(5) . . ?
O29 C19 O19 126.4(6) . . ?
O29 C19 C29 113.8(6) . . ?
O19 C19 C29 119.3(6) . . ?
C39 C29 C19 115.2(6) . . ?
C59 C39 C29 113.1(7) . . ?
C59 C39 C49 111.4(7) . . ?
C29 C39 C49 110.3(7) . . ?
C59 C39 C69 109.5(7) . . ?
C29 C39 C69 104.1(7) . . ?
C49 C39 C69 108.2(7) . . ?
C110 O110 Mn5 131.8(4) . . ?
C110 O210 Mn6 129.9(5) . . ?
O210 C110 O110 125.7(6) . . ?
O210 C110 C210 117.4(6) . . ?
O110 C110 C210 116.6(6) . . ?
C310 C210 C110 114.7(6) . . ?
C210 C310 C510 110.8(8) . . ?
C210 C310 C410 111.5(7) . . ?
C510 C310 C410 107.8(8) . . ?
C210 C310 C610 108.3(7) . . ?
C510 C310 C610 109.5(8) . . ?
C410 C310 C610 108.9(8) . . ?
C111 O111 Mn12 136.9(4) . . ?
C111 O211 Mn5 133.0(4) . . ?
O211 C111 O111 125.8(6) . . ?
O211 C111 C211 117.9(5) . . ?
O111 C111 C211 116.2(5) . . ?
C311 C211 C111 115.4(5) . . ?
C511 C311 C211 110.4(6) . . ?
C511 C311 C611 108.5(7) . . ?
C211 C311 C611 110.9(7) . . ?
C511 C311 C411 108.9(7) . . ?
C211 C311 C411 107.8(6) . . ?
C611 C311 C411 110.3(7) . . ?
C112 O112 Mn4 125.5(4) . . ?
C112 O212 Mn5 123.3(4) . . ?
O212 C112 O112 126.2(6) . . ?
O212 C112 C212 119.3(6) . . ?
O112 C112 C212 114.3(6) . . ?
C312 C212 C112 119.9(6) . . ?
C212 C312 C412 111.2(7) . . ?
C212 C312 C612 110.7(6) . . ?
C412 C312 C612 108.8(7) . . ?
C212 C312 C512 110.6(7) . . ?
C412 C312 C512 107.0(8) . . ?
C612 C312 C512 108.3(7) . . ?
C113 O113 Mn12 132.0(4) . . ?
C113 O213 Mn11 131.7(4) . . ?
O213 C113 O113 125.6(5) . . ?
O213 C113 C213 118.0(5) . . ?
O113 C113 C213 116.4(5) . . ?
C313 C213 C113 116.4(5) . . ?
C213 C313 C513 110.4(6) . . ?
C213 C313 C613 108.5(6) . . ?
C513 C313 C613 109.0(6) . . ?
C213 C313 C413 109.4(6) . . ?
C513 C313 C413 109.8(7) . . ?
C613 C313 C413 109.7(6) . . ?
C114 O114 Mn9 132.0(4) . . ?
C114 O214 Mn10 138.1(4) . . ?
O214 C114 O114 125.5(5) . . ?
O214 C114 C214 117.0(5) . . ?
O114 C114 C214 117.5(5) . . ?
C314 C214 C114 116.9(5) . . ?
C214 C314 C614 110.8(6) . . ?
C214 C314 C414 111.4(6) . . ?
C614 C314 C414 107.8(7) . . ?
C214 C314 C514 108.5(6) . . ?
C614 C314 C514 109.0(7) . . ?
C414 C314 C514 109.4(7) . . ?
C115 O115 Mn2 126.5(4) . . ?
C115 O215 Mn9 121.5(4) . . ?
O215 C115 O115 126.0(5) . . ?
O215 C115 C215 119.8(5) . . ?
O115 C115 C215 114.2(5) . . ?
C315 C215 C115 115.3(5) . . ?
C415 C315 C215 109.7(6) . . ?
C415 C315 C615 110.2(6) . . ?
C215 C315 C615 110.4(6) . . ?
C415 C315 C515 111.2(7) . . ?
C215 C315 C515 106.6(6) . . ?
C615 C315 C515 108.7(6) . . ?
C116 O116 Mn10 130.9(4) . . ?
C116 O216 Mn11 124.0(4) . . ?
O216 C116 O116 124.3(6) . . ?
O216 C116 C216 119.1(6) . . ?
O116 C116 C216 116.3(5) . . ?
C316 C216 C116 115.3(6) . . ?
C416 C316 C216 110.3(6) . . ?
C416 C316 C516 111.0(7) . . ?
C216 C316 C516 108.8(6) . . ?
C416 C316 C616 109.2(6) . . ?
C216 C316 C616 108.7(6) . . ?
C516 C316 C616 108.9(7) . . ?
C117 O117 Mn10 132.0(4) . . ?
C117 O217 Mn11 132.0(4) . . ?
O217 C117 O117 126.1(5) . . ?
O217 C117 C217 117.8(5) . . ?
O117 C117 C217 116.1(5) . . ?
C327 C217 C317 31.2(9) . . ?
C327 C217 C117 115.9(7) . . ?
C317 C217 C117 115.5(6) . . ?
C217 C317 C617 110.0(7) . . ?
C217 C317 C417 108.2(8) . . ?
C617 C317 C417 109.1(8) . . ?
C217 C317 C517 110.4(8) . . ?
C617 C317 C517 109.3(8) . . ?
C417 C317 C517 109.8(8) . . ?
C217 C327 C627 110.4(10) . . ?
C217 C327 C427 109.5(10) . . ?
C627 C327 C427 109.3(9) . . ?
C217 C327 C527 109.9(9) . . ?
C627 C327 C527 107.7(9) . . ?
C427 C327 C527 110.0(10) . . ?
C118 O118 Mn3 125.2(4) . . ?
C118 O218 Mn11 123.0(4) . . ?
O218 C118 O118 126.1(5) . . ?
O218 C118 C218 119.1(5) . . ?
O118 C118 C218 114.8(5) . . ?
C318 C218 C118 119.5(6) . . ?
C218 C318 C618 111.6(7) . . ?
C218 C318 C518 109.1(8) . . ?
C618 C318 C518 107.0(8) . . ?
C218 C318 C418 109.2(6) . . ?
C618 C318 C418 110.5(7) . . ?
C518 C318 C418 109.3(7) . . ?
O3A N1A O2A 117.6(17) . . ?
O3A N1A C1A 120.4(16) . . ?
O2A N1A C1A 121.6(15) . . ?

loop_
_geom_bond_atom_site_label_1
_geom_bond_atom_site_label_2
_geom_bond_distance
_geom_bond_site_symmetry_2
_geom_bond_publ_flag
Mn1 O108 1.848(4) . ?
Mn1 O107 1.880(4) . ?
Mn1 O17 1.899(4) . ?
Mn1 O124 1.917(4) . ?
Mn1 O123 1.926(4) . ?
Mn1 O134 1.927(4) . ?
Mn1 Mn7 2.7716(12) . ?
Mn1 Mn4 2.8381(11) . ?
Mn1 Mn2 2.8423(12) . ?
Mn1 Mn3 2.9382(11) . ?
Mn2 O208 1.853(4) . ?
Mn2 O209 1.867(4) . ?
Mn2 O115 1.895(4) . ?
Mn2 O124 1.919(4) . ?
Mn2 O123 1.923(3) . ?
Mn2 O234 1.927(4) . ?
Mn2 Mn9 2.7619(13) . ?
Mn2 Mn3 2.8284(12) . ?
Mn2 Mn4 2.9368(12) . ?
Mn3 O310 1.863(4) . ?
Mn3 O311 1.868(4) . ?
Mn3 O234 1.892(4) . ?
Mn3 O123 1.900(4) . ?
Mn3 O134 1.909(4) . ?
Mn3 O118 1.925(4) . ?
Mn3 Mn11 2.7863(11) . ?
Mn3 Mn4 2.8091(12) . ?
Mn4 O406 1.852(4) . ?
Mn4 O405 1.886(4) . ?
Mn4 O134 1.894(4) . ?
Mn4 O234 1.901(4) . ?
Mn4 O112 1.916(4) . ?
Mn4 O124 1.917(4) . ?
Mn4 Mn5 2.7943(13) . ?
Mn5 O406 1.875(4) . ?
Mn5 O405 1.916(4) . ?
Mn5 O211 1.937(5) . ?
Mn5 O110 1.947(4) . ?
Mn5 O19 2.184(5) . ?
Mn5 O212 2.224(5) . ?
Mn6 O406 1.875(4) . ?
Mn6 O107 1.888(4) . ?
Mn6 O18 1.931(5) . ?
Mn6 O210 1.964(5) . ?
Mn6 O29 2.073(6) . ?
Mn6 O6 2.269(6) . ?
Mn7 O108 1.872(4) . ?
Mn7 O107 1.909(4) . ?
Mn7 O15 1.931(4) . ?
Mn7 O28 1.938(4) . ?
Mn7 O27 2.202(4) . ?
Mn7 O16 2.203(5) . ?
Mn8 O108 1.932(4) . ?
Mn8 O208 1.956(4) . ?
Mn8 O13 1.994(5) . ?
Mn8 O26 2.005(5) . ?
Mn8 O14 2.015(5) . ?
Mn8 O25 2.022(5) . ?
Mn9 O208 1.879(4) . ?
Mn9 O209 1.898(4) . ?
Mn9 O23 1.936(4) . ?
Mn9 O114 1.948(4) . ?
Mn9 O24 2.194(4) . ?
Mn9 O215 2.214(4) . ?
Mn10 O209 1.882(4) . ?
Mn10 O310 1.882(4) . ?
Mn10 O214 1.933(4) . ?
Mn10 O117 1.961(4) . ?
Mn10 O116 2.103(4) . ?
Mn10 O10 2.265(5) . ?
Mn11 O311 1.892(4) . ?
Mn11 O310 1.900(4) . ?
Mn11 O217 1.934(4) . ?
Mn11 O213 1.942(4) . ?
Mn11 O216 2.174(4) . ?
Mn11 O218 2.209(4) . ?
Mn12 O311 1.856(4) . ?
Mn12 O405 1.878(4) . ?
Mn12 O111 1.940(5) . ?
Mn12 O113 1.957(5) . ?
Mn12 O121 2.230(6) . ?
Mn12 O120 2.254(5) . ?
O13 C13 1.252(6) . ?
O23 C13 1.243(6) . ?
C13 C23 1.515(6) . ?
C23 C33 1.503(7) . ?
C33 C43 1.516(7) . ?
C33 C63 1.518(7) . ?
C33 C53 1.518(7) . ?
O14 C14 1.250(5) . ?
O24 C14 1.257(5) . ?
C14 C24 1.509(6) . ?
C24 C34 1.499(6) . ?
C34 C64 1.512(6) . ?
C34 C44 1.513(6) . ?
C34 C54 1.525(6) . ?
O15 C15 1.255(6) . ?
O25 C15 1.249(6) . ?
C15 C25 1.527(7) . ?
C15 C25' 1.528(7) . ?
C25 C35 1.489(7) . ?
C35 C45 1.512(7) . ?
C35 C65 1.512(7) . ?
C35 C55 1.516(7) . ?
C25' C35' 1.504(7) . ?
C35' C65' 1.511(7) . ?
C35' C55' 1.511(7) . ?
C35' C45' 1.516(7) . ?
O16 C16 1.260(5) . ?
O26 C16 1.243(6) . ?
C16 C26 1.518(6) . ?
C26 C36 1.507(6) . ?
C36 C56 1.505(6) . ?
C36 C46 1.512(6) . ?
C36 C66 1.525(6) . ?
O17 C17 1.265(5) . ?
O27 C17 1.241(5) . ?
C17 C27 1.519(6) . ?
C27 C37 1.516(6) . ?
C37 C67 1.510(6) . ?
C37 C47 1.512(6) . ?
C37 C57 1.513(6) . ?
O18 C18 1.266(6) . ?
O28 C18 1.250(6) . ?
C18 C28 1.534(7) . ?
C18 C28' 1.537(7) . ?
C28 C38 1.491(7) . ?
C38 C58 1.510(7) . ?
C38 C68 1.518(7) . ?
C38 C48 1.524(7) . ?
C28' C38' 1.502(7) . ?
C38' C48' 1.506(7) . ?
C38' C58' 1.516(7) . ?
C38' C68' 1.519(7) . ?
O19 C19 1.269(6) . ?
O29 C19 1.235(6) . ?
C19 C29 1.520(7) . ?
C29 C39 1.506(7) . ?
C39 C59 1.499(6) . ?
C39 C49 1.509(6) . ?
C39 C69 1.529(7) . ?
O110 C110 1.258(6) . ?
O210 C110 1.255(6) . ?
C110 C210 1.528(6) . ?
C210 C310 1.496(7) . ?
C310 C510 1.511(7) . ?
C310 C410 1.510(7) . ?
C310 C610 1.522(7) . ?
O111 C111 1.256(6) . ?
O211 C111 1.242(6) . ?
C111 C211 1.516(6) . ?
C211 C311 1.513(6) . ?
C311 C511 1.510(7) . ?
C311 C611 1.514(7) . ?
C311 C411 1.521(6) . ?
O112 C112 1.266(6) . ?
O212 C112 1.244(6) . ?
C112 C212 1.516(6) . ?
C212 C312 1.489(7) . ?
C312 C412 1.505(7) . ?
C312 C612 1.511(6) . ?
C312 C512 1.511(7) . ?
O113 C113 1.271(5) . ?
O213 C113 1.245(5) . ?
C113 C213 1.514(6) . ?
C213 C313 1.509(6) . ?
C313 C513 1.510(6) . ?
C313 C613 1.515(6) . ?
C313 C413 1.516(6) . ?
O114 C114 1.258(5) . ?
O214 C114 1.246(5) . ?
C114 C214 1.509(6) . ?
C214 C314 1.492(6) . ?
C314 C614 1.510(6) . ?
C314 C414 1.512(6) . ?
C314 C514 1.526(6) . ?
O115 C115 1.281(5) . ?
O215 C115 1.238(5) . ?
C115 C215 1.513(6) . ?
C215 C315 1.510(6) . ?
C315 C415 1.503(6) . ?
C315 C615 1.515(6) . ?
C315 C515 1.517(6) . ?
O116 C116 1.267(6) . ?
O216 C116 1.240(6) . ?
C116 C216 1.531(6) . ?
C216 C316 1.512(6) . ?
C316 C416 1.504(6) . ?
C316 C516 1.512(6) . ?
C316 C616 1.513(6) . ?
O117 C117 1.259(5) . ?
O217 C117 1.250(5) . ?
C117 C217 1.509(6) . ?
C217 C327 1.506(7) . ?
C217 C317 1.506(7) . ?
C317 C617 1.511(7) . ?
C317 C417 1.516(7) . ?
C317 C517 1.517(7) . ?
C327 C627 1.512(7) . ?
C327 C427 1.511(7) . ?
C327 C527 1.519(7) . ?
O118 C118 1.275(5) . ?
O218 C118 1.251(5) . ?
C118 C218 1.511(6) . ?
C218 C318 1.496(7) . ?
C318 C618 1.508(7) . ?
C318 C518 1.513(7) . ?
C318 C418 1.516(6) . ?
N1A O3A 1.147(15) . ?
N1A O2A 1.165(15) . ?
N1A C1A 1.404(15) . ?

loop_
_platon_squeeze_void_nr
_platon_squeeze_void_average_x
_platon_squeeze_void_average_y
_platon_squeeze_void_average_z
_platon_squeeze_void_volume
_platon_squeeze_void_count_electrons
_platon_squeeze_void_content
1 0.000 0.500 0.000 22 1 ' '
2 0.204 0.706 0.355 136 42 ' '
3 -0.204 0.295 0.645 137 42 ' '
4 0.187 0.963 -0.001 51 13 ' '
5 0.444 0.634 0.468 21 6 ' '
6 0.556 0.366 0.532 21 6 ' '
7 0.813 0.037 1.001 51 13 ' '
